data_7154960
loop_
_publ_author_name
'Berionni Berna, Beatrice'
'Nardis, Sara'
'Mandoj, Federica'
'Fronczek, Frank R.'
'Smith, Kevin M.'
'Paolesse, Roberto'

_publ_section_title
;
 Extending the corrole ring conjugation: preparation of \b,\b'-fused
 2,3-[1',2'-b]pyrazinocorroles.
;
_journal_issue 10
_journal_name_full 'Organic &amp; biomolecular chemistry'
_journal_page_first 2891
_journal_page_last 2897
_journal_paper_doi 10.1039/c5ob02572a
_journal_volume 14
_journal_year 2016
_chemical_formula_moiety 'C55 H53 Cu N6, 1.95(C H Cl3)'
_chemical_formula_sum 'C56.95 H54.95 Cl5.85 Cu N6'
_chemical_formula_weight 1094.34
_chemical_name_systematic
; 
 ? 
;
_space_group_IT_number 14
_symmetry_cell_setting monoclinic
_symmetry_space_group_name_Hall '-P 2ybc'
_symmetry_space_group_name_H-M 'P 1 21/c 1'
_atom_sites_solution_hydrogens geom
_atom_sites_solution_primary direct
_atom_sites_solution_secondary difmap
_audit_creation_method SHELXL-97
_audit_update_record
;
2015-11-18 deposited with the CCDC.
2016-02-03 downloaded from the CCDC.
;
_cell_angle_alpha 90
_cell_angle_beta 91.878(3)
_cell_angle_gamma 90
_cell_formula_units_Z 4
_cell_length_a 14.7796(8)
_cell_length_b 31.6279(17)
_cell_length_c 11.1541(5)
_cell_measurement_reflns_used 9914
_cell_measurement_temperature 100.0(5)
_cell_measurement_theta_max 65.94
_cell_measurement_theta_min 2.79
_cell_volume 5211.2(5)
_computing_cell_refinement 'Bruker SAINT'
_computing_data_collection 'Bruker APEX2'
_computing_data_reduction 'Bruker SAINT'
_computing_molecular_graphics 'ORTEP-3 for Windows (Farrugia, 2012)'
_computing_publication_material 'SHELXL-97 (Sheldrick, 2008)'
_computing_structure_refinement 'SHELXL-97 (Sheldrick, 2008)'
_computing_structure_solution 'SHELXS-97 (Sheldrick, 2008)'
_diffrn_ambient_temperature 100.0(5)
_diffrn_measured_fraction_theta_full 0.903
_diffrn_measured_fraction_theta_max 0.903
_diffrn_measurement_device_type 'Bruker Kappa APEX-II DUO'
_diffrn_measurement_method '\f and \w scans'
_diffrn_radiation_monochromator 'QUAZAR multilayer optics'
_diffrn_radiation_source 'I\mS microfocus'
_diffrn_radiation_type CuK\a
_diffrn_radiation_wavelength 1.54184
_diffrn_reflns_av_R_equivalents 0.0590
_diffrn_reflns_av_sigmaI/netI 0.0534
_diffrn_reflns_limit_h_max 17
_diffrn_reflns_limit_h_min -17
_diffrn_reflns_limit_k_max 35
_diffrn_reflns_limit_k_min -36
_diffrn_reflns_limit_l_max 10
_diffrn_reflns_limit_l_min -12
_diffrn_reflns_number 43548
_diffrn_reflns_theta_full 66.55
_diffrn_reflns_theta_max 66.55
_diffrn_reflns_theta_min 2.79
_exptl_absorpt_coefficient_mu 3.697
_exptl_absorpt_correction_T_max 0.8662
_exptl_absorpt_correction_T_min 0.5940
_exptl_absorpt_correction_type multi-scan
_exptl_absorpt_process_details 'SADABS (Sheldrick, 2004)'
_exptl_crystal_colour brown
_exptl_crystal_density_diffrn 1.395
_exptl_crystal_density_method 'not measured'
_exptl_crystal_description parallelepiped
_exptl_crystal_F_000 2268
_exptl_crystal_recrystallization_method 'Re-crystallisation from solvent: chloroform/methanol'
_exptl_crystal_size_max 0.15
_exptl_crystal_size_mid 0.11
_exptl_crystal_size_min 0.04
_platon_squeeze_details
;
The 220 electrons removed by SQUEEZE correspond to 3.8 molecules
of disordered chloroform per unit cell or 0.95 per corrole complex.
The disordered solvent, along with the ordered solvent is included in
the formula, FW, etc., but is not included in the model.
;
_refine_diff_density_max 0.971
_refine_diff_density_min -1.041
_refine_diff_density_rms 0.111
_refine_ls_extinction_method none
_refine_ls_goodness_of_fit_ref 1.025
_refine_ls_hydrogen_treatment constr
_refine_ls_matrix_type full
_refine_ls_number_parameters 611
_refine_ls_number_reflns 8298
_refine_ls_number_restraints 7
_refine_ls_restrained_S_all 1.025
_refine_ls_R_factor_all 0.1215
_refine_ls_R_factor_gt 0.0948
_refine_ls_shift/su_max 0.000
_refine_ls_shift/su_mean 0.000
_refine_ls_structure_factor_coef Fsqd
_refine_ls_weighting_details 'calc w=1/[\s^2^(Fo^2^)+(0.1151P)^2^+33.6771P] where P=(Fo^2^+2Fc^2^)/3'
_refine_ls_weighting_scheme calc
_refine_ls_wR_factor_gt 0.2453
_refine_ls_wR_factor_ref 0.2624
_reflns_number_gt 6186
_reflns_number_total 8298
_reflns_threshold_expression I>2\s(I)
_cod_data_source_file c5ob02572a2.cif
_cod_data_source_block Compound4
_cod_depositor_comments
;
The following automatic conversions were performed:

'_symmetry_cell_setting' value 'Monoclinic' changed to 'monoclinic'
according to
/usr/data/users/saulius/crontab/automatic-downloads/rss-feeds/RSC/lib/dictionaries/cif_core.dic
dictionary named 'cif_core.dic' version 2.4.2 from 2011-04-26.

Automatic conversion script
Id: cif_fix_values 4268 2015-11-12 08:31:59Z antanas 

 Adding full bibliography for 7154960--7154962.cif.
;
_cod_original_sg_symbol_H-M 'P 21/c  '
_cod_database_code 7154960

loop_
_symmetry_equiv_pos_as_xyz
'x, y, z'
'-x, y+1/2, -z+1/2'
'-x, -y, -z'
'x, -y-1/2, z-1/2'

loop_
_atom_site_label
_atom_site_type_symbol
_atom_site_fract_x
_atom_site_fract_y
_atom_site_fract_z
_atom_site_U_iso_or_equiv
_atom_site_adp_type
_atom_site_occupancy
_atom_site_symmetry_multiplicity
_atom_site_calc_flag
_atom_site_refinement_flags
_atom_site_disorder_assembly
_atom_site_disorder_group
Cu1 Cu 0.47731(6) 0.53706(2) 0.33740(7) 0.0232(3) Uani 1 1 d . . .
N1 N 0.5577(3) 0.55470(15) 0.2164(4) 0.0246(11) Uani 1 1 d . . .
N2 N 0.4849(3) 0.48004(14) 0.2855(4) 0.0220(10) Uani 1 1 d . . .
N3 N 0.3801(3) 0.53013(14) 0.4431(4) 0.0219(10) Uani 1 1 d . . .
N4 N 0.4942(3) 0.59372(15) 0.3909(4) 0.0281(11) Uani 1 1 d . . .
N5 N 0.7053(5) 0.63640(18) 0.1261(5) 0.0488(16) Uani 1 1 d . . .
N6 N 0.7429(4) 0.55696(18) 0.0200(5) 0.0383(13) Uani 1 1 d . . .
C1 C 0.5889(4) 0.59487(18) 0.2302(5) 0.0285(14) Uani 1 1 d . . .
C2 C 0.6608(4) 0.60062(19) 0.1535(5) 0.0307(14) Uani 1 1 d . . .
C3 C 0.6770(4) 0.56149(18) 0.0976(5) 0.0244(13) Uani 1 1 d . . .
C4 C 0.6117(4) 0.53197(18) 0.1421(5) 0.0227(12) Uani 1 1 d . . .
C5 C 0.5953(4) 0.48883(17) 0.1225(5) 0.0225(13) Uani 1 1 d . . .
C6 C 0.5269(4) 0.46618(17) 0.1854(5) 0.0214(12) Uani 1 1 d . . .
C7 C 0.4890(4) 0.42711(18) 0.1470(5) 0.0234(13) Uani 1 1 d . . .
H7 H 0.5078 0.4107 0.0810 0.028 Uiso 1 1 calc R . .
C8 C 0.4206(4) 0.41731(18) 0.2215(5) 0.0263(13) Uani 1 1 d . . .
H8 H 0.3827 0.3931 0.2169 0.032 Uiso 1 1 calc R . .
C9 C 0.4171(4) 0.45041(17) 0.3075(5) 0.0234(13) Uani 1 1 d . . .
C10 C 0.3540(4) 0.45456(17) 0.3993(5) 0.0237(13) Uani 1 1 d . . .
C11 C 0.3432(4) 0.49174(18) 0.4701(5) 0.0255(13) Uani 1 1 d . . .
C12 C 0.2960(4) 0.49488(18) 0.5770(5) 0.0262(13) Uani 1 1 d . . .
H12 H 0.2658 0.4726 0.6164 0.031 Uiso 1 1 calc R . .
C13 C 0.3017(4) 0.53599(19) 0.6141(5) 0.0275(13) Uani 1 1 d . . .
H13 H 0.2749 0.5477 0.6829 0.033 Uiso 1 1 calc R . .
C14 C 0.3545(4) 0.55789(18) 0.5316(5) 0.0239(13) Uani 1 1 d . . .
C15 C 0.3795(4) 0.60153(18) 0.5368(5) 0.0270(13) Uani 1 1 d . . .
C16 C 0.4441(4) 0.61875(18) 0.4644(5) 0.0267(13) Uani 1 1 d . . .
C17 C 0.4671(5) 0.6622(2) 0.4378(6) 0.0367(16) Uani 1 1 d . . .
H17 H 0.4436 0.6867 0.4753 0.044 Uiso 1 1 calc R . .
C18 C 0.5290(5) 0.66181(19) 0.3487(6) 0.0382(17) Uani 1 1 d . . .
H18 H 0.5572 0.6857 0.3141 0.046 Uiso 1 1 calc R . .
C19 C 0.5429(5) 0.61826(19) 0.3180(6) 0.0316(14) Uani 1 1 d . . .
C20 C 0.6490(4) 0.46572(17) 0.0348(5) 0.0229(12) Uani 1 1 d . . .
C21 C 0.6648(4) 0.48254(19) -0.0769(5) 0.0274(13) Uani 1 1 d . . .
H21 H 0.6371 0.5086 -0.0987 0.033 Uiso 1 1 calc R . .
C22 C 0.7189(4) 0.46303(19) -0.1574(5) 0.0279(14) Uani 1 1 d . . .
H22 H 0.7270 0.4757 -0.2335 0.034 Uiso 1 1 calc R . .
C23 C 0.7626(4) 0.42477(18) -0.1302(5) 0.0267(13) Uani 1 1 d . . .
C24 C 0.7432(4) 0.40657(19) -0.0201(5) 0.0265(13) Uani 1 1 d . . .
H24 H 0.7685 0.3798 -0.0001 0.032 Uiso 1 1 calc R . .
C25 C 0.6885(4) 0.42633(18) 0.0609(5) 0.0276(13) Uani 1 1 d . . .
H25 H 0.6774 0.4130 0.1354 0.033 Uiso 1 1 calc R . .
C26 C 0.8236(4) 0.4026(2) -0.2174(5) 0.0323(15) Uani 1 1 d . . .
C27 C 0.8483(5) 0.4315(2) -0.3223(5) 0.0373(16) Uani 1 1 d . . .
H27A H 0.7928 0.4409 -0.3648 0.056 Uiso 1 1 calc R . .
H27B H 0.8860 0.4158 -0.3776 0.056 Uiso 1 1 calc R . .
H27C H 0.8818 0.4561 -0.2912 0.056 Uiso 1 1 calc R . .
C28 C 0.7738(5) 0.3641(2) -0.2688(6) 0.0430(17) Uani 1 1 d . . .
H28A H 0.7628 0.3439 -0.2043 0.064 Uiso 1 1 calc R . .
H28B H 0.8106 0.3507 -0.3295 0.064 Uiso 1 1 calc R . .
H28C H 0.7158 0.3731 -0.3058 0.064 Uiso 1 1 calc R . .
C29 C 0.9118(5) 0.3890(3) -0.1530(6) 0.0451(18) Uani 1 1 d . . .
H29A H 0.9442 0.4140 -0.1227 0.068 Uiso 1 1 calc R . .
H29B H 0.9497 0.3738 -0.2092 0.068 Uiso 1 1 calc R . .
H29C H 0.8980 0.3704 -0.0857 0.068 Uiso 1 1 calc R . .
C30 C 0.2925(4) 0.41904(18) 0.4240(5) 0.0240(13) Uani 1 1 d . . .
C31 C 0.3241(4) 0.37754(19) 0.4383(6) 0.0301(14) Uani 1 1 d . . .
H31 H 0.3865 0.3716 0.4292 0.036 Uiso 1 1 calc R . .
C32 C 0.2659(5) 0.34531(19) 0.4655(6) 0.0336(15) Uani 1 1 d . . .
H32 H 0.2893 0.3175 0.4746 0.040 Uiso 1 1 calc R . .
C33 C 0.1727(4) 0.3520(2) 0.4803(5) 0.0317(14) Uani 1 1 d . . .
C34 C 0.1415(4) 0.3932(2) 0.4621(5) 0.0302(14) Uani 1 1 d . . .
H34 H 0.0788 0.3990 0.4687 0.036 Uiso 1 1 calc R . .
C35 C 0.1994(4) 0.4257(2) 0.4349(5) 0.0290(14) Uani 1 1 d . . .
H35 H 0.1756 0.4533 0.4231 0.035 Uiso 1 1 calc R . .
C36 C 0.1116(5) 0.3154(2) 0.5139(6) 0.0427(17) Uani 1 1 d . . .
C37 C 0.1119(6) 0.2818(2) 0.4160(8) 0.058(2) Uani 1 1 d . . .
H37A H 0.0757 0.2916 0.3462 0.086 Uiso 1 1 calc R . .
H37B H 0.0858 0.2556 0.4464 0.086 Uiso 1 1 calc R . .
H37C H 0.1742 0.2766 0.3925 0.086 Uiso 1 1 calc R . .
C38 C 0.0117(6) 0.3303(3) 0.5249(9) 0.067(3) Uani 1 1 d . . .
H38A H 0.0094 0.3538 0.5818 0.100 Uiso 1 1 calc R . .
H38B H -0.0250 0.3068 0.5537 0.100 Uiso 1 1 calc R . .
H38C H -0.0122 0.3395 0.4463 0.100 Uiso 1 1 calc R . .
C39 C 0.1455(8) 0.2956(3) 0.6314(8) 0.083(3) Uani 1 1 d . . .
H39A H 0.2074 0.2853 0.6227 0.124 Uiso 1 1 calc R . .
H39B H 0.1060 0.2720 0.6519 0.124 Uiso 1 1 calc R . .
H39C H 0.1448 0.3169 0.6954 0.124 Uiso 1 1 calc R . .
C40 C 0.3327(4) 0.63024(18) 0.6201(5) 0.0277(14) Uani 1 1 d . . .
C41 C 0.2381(4) 0.63141(19) 0.6251(6) 0.0319(15) Uani 1 1 d . . .
H41 H 0.2026 0.6118 0.5793 0.038 Uiso 1 1 calc R . .
C42 C 0.1959(5) 0.6611(2) 0.6966(6) 0.0350(15) Uani 1 1 d . . .
H42 H 0.1317 0.6610 0.6991 0.042 Uiso 1 1 calc R . .
C43 C 0.2442(4) 0.69068(18) 0.7645(5) 0.0288(14) Uani 1 1 d . . .
C44 C 0.3382(4) 0.68844(19) 0.7599(6) 0.0324(15) Uani 1 1 d . . .
H44 H 0.3735 0.7079 0.8063 0.039 Uiso 1 1 calc R . .
C45 C 0.3821(5) 0.65931(19) 0.6914(5) 0.0324(15) Uani 1 1 d . . .
H45 H 0.4463 0.6588 0.6921 0.039 Uiso 1 1 calc R . .
C46 C 0.1939(5) 0.72510(19) 0.8329(5) 0.0335(15) Uani 1 1 d . . .
C47 C 0.1299(6) 0.7048(2) 0.9194(7) 0.053(2) Uani 1 1 d . . .
H47A H 0.1649 0.6886 0.9798 0.080 Uiso 1 1 calc R . .
H47B H 0.0883 0.6858 0.8752 0.080 Uiso 1 1 calc R . .
H47C H 0.0952 0.7268 0.9592 0.080 Uiso 1 1 calc R . .
C48 C 0.1393(5) 0.7516(2) 0.7411(7) 0.0436(18) Uani 1 1 d . . .
H48A H 0.1098 0.7750 0.7823 0.065 Uiso 1 1 calc R . .
H48B H 0.0932 0.7339 0.7010 0.065 Uiso 1 1 calc R . .
H48C H 0.1800 0.7630 0.6815 0.065 Uiso 1 1 calc R . .
C49 C 0.2583(5) 0.7541(2) 0.9038(7) 0.0462(18) Uani 1 1 d . . .
H49A H 0.2233 0.7754 0.9461 0.069 Uiso 1 1 calc R . .
H49B H 0.2990 0.7681 0.8488 0.069 Uiso 1 1 calc R . .
H49C H 0.2940 0.7373 0.9622 0.069 Uiso 1 1 calc R . .
C50 C 0.7691(5) 0.6321(2) 0.0459(7) 0.0463(18) Uani 1 1 d . A .
C51 C 0.7880(5) 0.5922(2) -0.0068(6) 0.0422(17) Uani 1 1 d . A .
C52 C 0.8582(5) 0.5882(3) -0.1007(8) 0.057(2) Uani 1 1 d D . .
H51A H 0.8346 0.5706 -0.1681 0.068 Uiso 0.404(15) 1 calc PR A 1
H51B H 0.9133 0.5745 -0.0660 0.068 Uiso 0.404(15) 1 calc PR A 1
H51C H 0.8977 0.5640 -0.0783 0.068 Uiso 0.596(15) 1 calc PR A 2
H51D H 0.8265 0.5808 -0.1774 0.068 Uiso 0.596(15) 1 calc PR A 2
C53A C 0.8810(17) 0.6318(5) -0.146(2) 0.043(4) Uani 0.404(15) 1 d PD A 1
H53A H 0.8293 0.6417 -0.1968 0.051 Uiso 0.404(15) 1 calc PR A 1
H53B H 0.9336 0.6290 -0.1978 0.051 Uiso 0.404(15) 1 calc PR A 1
C54A C 0.9030(13) 0.6663(8) -0.054(2) 0.061(4) Uani 0.404(15) 1 d PD A 1
H54A H 0.9528 0.6575 0.0022 0.074 Uiso 0.404(15) 1 calc PR A 1
H54B H 0.9202 0.6929 -0.0938 0.074 Uiso 0.404(15) 1 calc PR A 1
C53B C 0.9184(9) 0.6254(4) -0.1242(16) 0.043(4) Uani 0.596(15) 1 d PD A 2
H53C H 0.9407 0.6239 -0.2068 0.051 Uiso 0.596(15) 1 calc PR A 2
H53D H 0.9712 0.6252 -0.0673 0.051 Uiso 0.596(15) 1 calc PR A 2
C54B C 0.8636(11) 0.6656(5) -0.1083(14) 0.061(4) Uani 0.596(15) 1 d PD A 2
H54C H 0.9043 0.6900 -0.1195 0.074 Uiso 0.596(15) 1 calc PR A 2
H54D H 0.8164 0.6667 -0.1734 0.074 Uiso 0.596(15) 1 calc PR A 2
C55 C 0.8179(7) 0.6713(3) 0.0090(8) 0.071(3) Uani 1 1 d D . .
H55A H 0.7760 0.6880 -0.0432 0.085 Uiso 0.404(15) 1 calc PR A 1
H55B H 0.8309 0.6883 0.0821 0.085 Uiso 0.404(15) 1 calc PR A 1
H55C H 0.8639 0.6788 0.0720 0.085 Uiso 0.596(15) 1 calc PR A 2
H55D H 0.7742 0.6950 0.0017 0.085 Uiso 0.596(15) 1 calc PR A 2
C58 C 0.5511(10) 0.7006(4) 0.0430(11) 0.108(4) Uani 1 1 d . B 2
H58 H 0.6012 0.6855 0.0878 0.130 Uiso 1 1 calc R B 2
Cl1 Cl 0.4501(3) 0.66860(13) 0.0477(3) 0.1235(13) Uani 1 1 d . B 2
Cl2 Cl 0.5818(4) 0.7073(2) -0.1031(4) 0.180(2) Uani 1 1 d . B 2
Cl3 Cl 0.5327(6) 0.74854(13) 0.1123(5) 0.218(3) Uani 1 1 d . B 2

loop_
_atom_site_aniso_label
_atom_site_aniso_U_11
_atom_site_aniso_U_22
_atom_site_aniso_U_33
_atom_site_aniso_U_23
_atom_site_aniso_U_13
_atom_site_aniso_U_12
Cu1 0.0278(5) 0.0178(4) 0.0240(5) -0.0034(3) 0.0015(3) 0.0001(3)
N1 0.031(3) 0.017(2) 0.025(3) 0.0002(19) 0.001(2) -0.003(2)
N2 0.023(3) 0.020(2) 0.023(2) 0.0036(19) -0.0003(19) 0.000(2)
N3 0.023(3) 0.019(3) 0.023(2) -0.0034(19) -0.0015(19) 0.005(2)
N4 0.032(3) 0.022(3) 0.030(3) -0.003(2) 0.001(2) 0.001(2)
N5 0.070(5) 0.035(3) 0.042(3) -0.002(3) 0.010(3) -0.018(3)
N6 0.041(3) 0.039(3) 0.035(3) 0.005(2) -0.002(3) -0.003(3)
C1 0.039(4) 0.015(3) 0.031(3) -0.001(2) 0.001(3) -0.003(3)
C2 0.041(4) 0.022(3) 0.029(3) 0.003(2) 0.004(3) -0.008(3)
C3 0.031(3) 0.022(3) 0.021(3) 0.000(2) 0.005(2) -0.005(3)
C4 0.025(3) 0.024(3) 0.019(3) 0.000(2) 0.001(2) 0.003(2)
C5 0.025(3) 0.021(3) 0.022(3) 0.003(2) -0.003(2) 0.001(2)
C6 0.028(3) 0.016(3) 0.020(3) -0.001(2) 0.002(2) 0.004(2)
C7 0.030(3) 0.020(3) 0.021(3) -0.004(2) 0.001(2) 0.002(2)
C8 0.035(4) 0.018(3) 0.027(3) -0.002(2) 0.000(3) 0.000(3)
C9 0.030(3) 0.015(3) 0.026(3) 0.002(2) -0.002(2) 0.002(2)
C10 0.025(3) 0.017(3) 0.029(3) 0.000(2) 0.000(2) 0.002(2)
C11 0.030(3) 0.024(3) 0.022(3) 0.000(2) -0.006(2) -0.002(3)
C12 0.031(4) 0.023(3) 0.024(3) -0.002(2) -0.001(2) -0.001(3)
C13 0.026(3) 0.030(3) 0.026(3) -0.004(3) 0.001(2) 0.007(3)
C14 0.024(3) 0.026(3) 0.022(3) -0.004(2) -0.004(2) 0.004(2)
C15 0.032(4) 0.021(3) 0.028(3) 0.000(2) -0.004(3) 0.009(3)
C16 0.037(4) 0.020(3) 0.023(3) -0.005(2) -0.003(3) 0.007(3)
C17 0.053(4) 0.021(3) 0.037(4) -0.006(3) 0.003(3) 0.008(3)
C18 0.062(5) 0.015(3) 0.038(4) 0.000(3) 0.006(3) -0.003(3)
C19 0.043(4) 0.020(3) 0.032(3) 0.005(3) 0.003(3) 0.001(3)
C20 0.029(3) 0.015(3) 0.025(3) -0.002(2) 0.000(2) 0.000(2)
C21 0.028(3) 0.025(3) 0.029(3) -0.001(2) -0.001(3) 0.002(3)
C22 0.039(4) 0.026(3) 0.019(3) 0.003(2) 0.000(2) 0.002(3)
C23 0.034(4) 0.020(3) 0.025(3) -0.003(2) -0.001(3) -0.003(3)
C24 0.031(3) 0.024(3) 0.024(3) -0.001(2) -0.002(2) 0.008(3)
C25 0.036(4) 0.023(3) 0.024(3) 0.001(2) 0.003(3) -0.001(3)
C26 0.034(4) 0.035(4) 0.028(3) -0.005(3) 0.002(3) 0.010(3)
C27 0.041(4) 0.044(4) 0.027(3) 0.002(3) 0.007(3) 0.007(3)
C28 0.057(5) 0.034(4) 0.039(4) -0.007(3) 0.011(3) 0.004(3)
C29 0.041(4) 0.062(5) 0.032(4) 0.006(3) 0.004(3) 0.019(4)
C30 0.027(3) 0.023(3) 0.022(3) -0.003(2) 0.001(2) -0.001(3)
C31 0.025(3) 0.028(3) 0.038(4) -0.001(3) 0.002(3) 0.000(3)
C32 0.041(4) 0.020(3) 0.040(4) 0.001(3) 0.004(3) 0.000(3)
C33 0.030(4) 0.034(4) 0.032(3) -0.002(3) 0.005(3) -0.004(3)
C34 0.027(3) 0.036(4) 0.028(3) -0.003(3) 0.005(3) -0.002(3)
C35 0.031(4) 0.031(3) 0.025(3) -0.007(3) 0.002(3) 0.002(3)
C36 0.039(4) 0.045(4) 0.044(4) 0.002(3) 0.010(3) -0.012(3)
C37 0.055(5) 0.039(4) 0.080(6) -0.009(4) 0.018(4) -0.019(4)
C38 0.051(5) 0.065(6) 0.086(7) -0.006(5) 0.030(5) -0.023(4)
C39 0.110(8) 0.086(7) 0.052(5) 0.030(5) -0.008(5) -0.049(6)
C40 0.034(4) 0.022(3) 0.027(3) 0.000(2) -0.001(3) 0.007(3)
C41 0.038(4) 0.024(3) 0.034(3) -0.006(3) -0.002(3) -0.001(3)
C42 0.030(4) 0.032(4) 0.043(4) -0.008(3) 0.002(3) 0.000(3)
C43 0.038(4) 0.021(3) 0.028(3) 0.000(2) 0.009(3) 0.008(3)
C44 0.040(4) 0.023(3) 0.034(3) -0.009(3) -0.001(3) -0.001(3)
C45 0.040(4) 0.025(3) 0.032(3) -0.007(3) -0.005(3) 0.001(3)
C46 0.049(4) 0.022(3) 0.031(3) 0.002(3) 0.009(3) 0.002(3)
C47 0.071(6) 0.028(4) 0.062(5) -0.004(3) 0.030(4) 0.005(4)
C48 0.052(5) 0.029(4) 0.049(4) -0.008(3) -0.004(3) 0.014(3)
C49 0.062(5) 0.030(4) 0.046(4) -0.014(3) 0.000(4) 0.008(3)
C50 0.055(5) 0.038(4) 0.045(4) 0.003(3) -0.001(4) -0.011(4)
C51 0.051(5) 0.040(4) 0.036(4) 0.005(3) -0.001(3) -0.013(3)
C52 0.046(5) 0.058(5) 0.068(5) 0.008(4) 0.024(4) -0.004(4)
C53A 0.022(10) 0.060(7) 0.046(8) 0.004(5) 0.002(7) -0.013(7)
C54A 0.045(10) 0.040(6) 0.099(13) -0.003(8) 0.012(7) -0.016(8)
C53B 0.022(10) 0.060(7) 0.046(8) 0.004(5) 0.002(7) -0.013(7)
C54B 0.045(10) 0.040(6) 0.099(13) -0.003(8) 0.012(7) -0.016(8)
C55 0.095(7) 0.060(6) 0.060(5) 0.007(4) 0.027(5) -0.029(5)
C58 0.134(11) 0.099(9) 0.090(9) 0.017(7) -0.019(8) 0.000(8)
Cl1 0.140(3) 0.141(3) 0.087(2) -0.016(2) -0.028(2) 0.039(2)
Cl2 0.173(4) 0.266(7) 0.098(3) -0.015(3) -0.030(3) -0.012(4)
Cl3 0.426(10) 0.078(3) 0.147(4) 0.003(2) -0.033(5) 0.081(4)

loop_
_atom_type_symbol
_atom_type_description
_atom_type_scat_dispersion_real
_atom_type_scat_dispersion_imag
_atom_type_scat_source
C C 0.0181 0.0091 'International Tables Vol C Tables 4.2.6.8 and 6.1.1.4'
H H 0.0000 0.0000 'International Tables Vol C Tables 4.2.6.8 and 6.1.1.4'
N N 0.0311 0.0180 'International Tables Vol C Tables 4.2.6.8 and 6.1.1.4'
Cu Cu -1.9646 0.5888 'International Tables Vol C Tables 4.2.6.8 and 6.1.1.4'
Cl Cl 0.3639 0.7018 'International Tables Vol C Tables 4.2.6.8 and 6.1.1.4'

loop_
_geom_angle_atom_site_label_1
_geom_angle_atom_site_label_2
_geom_angle_atom_site_label_3
_geom_angle
N2 Cu1 N3 97.62(19)
N2 Cu1 N4 169.1(2)
N3 Cu1 N4 90.5(2)
N2 Cu1 N1 91.0(2)
N3 Cu1 N1 166.5(2)
N4 Cu1 N1 82.4(2)
C1 N1 C4 110.9(5)
C1 N1 Cu1 114.1(4)
C4 N1 Cu1 131.4(4)
C6 N2 C9 106.0(5)
C6 N2 Cu1 125.9(4)
C9 N2 Cu1 122.2(4)
C11 N3 C14 106.6(5)
C11 N3 Cu1 123.6(4)
C14 N3 Cu1 126.8(4)
C19 N4 C16 109.7(5)
C19 N4 Cu1 114.8(4)
C16 N4 Cu1 131.5(4)
C50 N5 C2 115.4(6)
C3 N6 C51 115.9(6)
N1 C1 C2 108.3(5)
N1 C1 C19 113.4(5)
C2 C1 C19 138.2(6)
N5 C2 C1 129.3(6)
N5 C2 C3 123.1(6)
C1 C2 C3 107.4(5)
N6 C3 C2 121.3(5)
N6 C3 C4 131.7(5)
C2 C3 C4 106.9(5)
N1 C4 C5 120.2(5)
N1 C4 C3 106.1(5)
C5 C4 C3 133.7(5)
C4 C5 C6 121.9(5)
C4 C5 C20 119.5(5)
C6 C5 C20 118.6(5)
N2 C6 C7 109.9(5)
N2 C6 C5 125.7(5)
C7 C6 C5 124.3(5)
C8 C7 C6 107.9(5)
C8 C7 H7 126.1
C6 C7 H7 126.1
C7 C8 C9 106.7(5)
C7 C8 H8 126.6
C9 C8 H8 126.6
N2 C9 C10 123.9(5)
N2 C9 C8 109.5(5)
C10 C9 C8 126.6(5)
C9 C10 C11 124.4(5)
C9 C10 C30 119.3(5)
C11 C10 C30 116.3(5)
N3 C11 C12 109.7(5)
N3 C11 C10 123.8(5)
C12 C11 C10 126.5(5)
C13 C12 C11 107.3(5)
C13 C12 H12 126.4
C11 C12 H12 126.4
C12 C13 C14 107.5(5)
C12 C13 H13 126.3
C14 C13 H13 126.3
N3 C14 C13 108.9(5)
N3 C14 C15 124.5(5)
C13 C14 C15 126.6(5)
C16 C15 C14 122.6(5)
C16 C15 C40 118.0(5)
C14 C15 C40 119.4(5)
N4 C16 C15 121.2(5)
N4 C16 C17 106.9(5)
C15 C16 C17 131.6(5)
C18 C17 C16 107.8(5)
C18 C17 H17 126.1
C16 C17 H17 126.1
C17 C18 C19 106.6(6)
C17 C18 H18 126.7
C19 C18 H18 126.7
N4 C19 C1 113.2(5)
N4 C19 C18 109.0(5)
C1 C19 C18 137.8(6)
C21 C20 C25 116.6(5)
C21 C20 C5 121.2(5)
C25 C20 C5 122.2(5)
C22 C21 C20 122.5(6)
C22 C21 H21 118.7
C20 C21 H21 118.7
C21 C22 C23 121.5(5)
C21 C22 H22 119.3
C23 C22 H22 119.3
C24 C23 C22 116.2(5)
C24 C23 C26 121.1(5)
C22 C23 C26 122.6(5)
C25 C24 C23 122.0(5)
C25 C24 H24 119.0
C23 C24 H24 119.0
C24 C25 C20 120.9(5)
C24 C25 H25 119.5
C20 C25 H25 119.5
C23 C26 C28 108.7(5)
C23 C26 C29 110.1(5)
C28 C26 C29 110.2(6)
C23 C26 C27 111.9(5)
C28 C26 C27 108.2(5)
C29 C26 C27 107.7(6)
C26 C27 H27A 109.5
C26 C27 H27B 109.5
H27A C27 H27B 109.5
C26 C27 H27C 109.5
H27A C27 H27C 109.5
H27B C27 H27C 109.5
C26 C28 H28A 109.5
C26 C28 H28B 109.5
H28A C28 H28B 109.5
C26 C28 H28C 109.5
H28A C28 H28C 109.5
H28B C28 H28C 109.5
C26 C29 H29A 109.5
C26 C29 H29B 109.5
H29A C29 H29B 109.5
C26 C29 H29C 109.5
H29A C29 H29C 109.5
H29B C29 H29C 109.5
C31 C30 C35 117.1(5)
C31 C30 C10 122.0(5)
C35 C30 C10 120.9(5)
C32 C31 C30 120.8(6)
C32 C31 H31 119.6
C30 C31 H31 119.6
C31 C32 C33 122.4(6)
C31 C32 H32 118.8
C33 C32 H32 118.8
C34 C33 C32 116.4(6)
C34 C33 C36 123.3(6)
C32 C33 C36 120.3(6)
C35 C34 C33 121.6(6)
C35 C34 H34 119.2
C33 C34 H34 119.2
C34 C35 C30 121.8(6)
C34 C35 H35 119.1
C30 C35 H35 119.1
C33 C36 C39 110.1(6)
C33 C36 C37 109.8(6)
C39 C36 C37 108.7(7)
C33 C36 C38 111.3(6)
C39 C36 C38 109.9(7)
C37 C36 C38 106.9(6)
C36 C37 H37A 109.5
C36 C37 H37B 109.5
H37A C37 H37B 109.5
C36 C37 H37C 109.5
H37A C37 H37C 109.5
H37B C37 H37C 109.5
C36 C38 H38A 109.5
C36 C38 H38B 109.5
H38A C38 H38B 109.5
C36 C38 H38C 109.5
H38A C38 H38C 109.5
H38B C38 H38C 109.5
C36 C39 H39A 109.5
C36 C39 H39B 109.5
H39A C39 H39B 109.5
C36 C39 H39C 109.5
H39A C39 H39C 109.5
H39B C39 H39C 109.5
C41 C40 C45 117.4(6)
C41 C40 C15 121.7(5)
C45 C40 C15 120.7(6)
C42 C41 C40 120.4(6)
C42 C41 H41 119.8
C40 C41 H41 119.8
C43 C42 C41 122.4(6)
C43 C42 H42 118.8
C41 C42 H42 118.8
C42 C43 C44 116.2(5)
C42 C43 C46 120.1(6)
C44 C43 C46 123.7(6)
C45 C44 C43 123.0(6)
C45 C44 H44 118.5
C43 C44 H44 118.5
C44 C45 C40 120.6(6)
C44 C45 H45 119.7
C40 C45 H45 119.7
C47 C46 C49 108.4(6)
C47 C46 C48 109.4(6)
C49 C46 C48 108.9(5)
C47 C46 C43 109.7(5)
C49 C46 C43 112.3(6)
C48 C46 C43 108.1(5)
C46 C47 H47A 109.5
C46 C47 H47B 109.5
H47A C47 H47B 109.5
C46 C47 H47C 109.5
H47A C47 H47C 109.5
H47B C47 H47C 109.5
C46 C48 H48A 109.5
C46 C48 H48B 109.5
H48A C48 H48B 109.5
C46 C48 H48C 109.5
H48A C48 H48C 109.5
H48B C48 H48C 109.5
C46 C49 H49A 109.5
C46 C49 H49B 109.5
H49A C49 H49B 109.5
C46 C49 H49C 109.5
H49A C49 H49C 109.5
H49B C49 H49C 109.5
N5 C50 C51 121.4(6)
N5 C50 C55 117.4(7)
C51 C50 C55 121.2(7)
N6 C51 C50 122.7(7)
N6 C51 C52 116.6(6)
C50 C51 C52 120.7(6)
C53B C52 C51 118.9(9)
C51 C52 C53A 108.8(13)
C53B C52 H51A 120.3
C51 C52 H51A 109.9
C53A C52 H51A 109.9
C51 C52 H51B 109.9
C53A C52 H51B 109.9
H51A C52 H51B 108.3
C53B C52 H51C 107.6
C51 C52 H51C 107.6
C53B C52 H51D 107.6
C51 C52 H51D 107.6
H51C C52 H51D 107.0
C52 C53A C54A 118.5(18)
C52 C53A H53A 107.7
C54A C53A H53A 107.7
C52 C53A H53B 107.7
C54A C53A H53B 107.7
H53A C53A H53B 107.1
C55 C54A C53A 103.4(18)
C55 C54A H54A 111.1
C53A C54A H54A 111.1
C55 C54A H54B 111.1
C53A C54A H54B 111.1
H54A C54A H54B 109.1
C52 C53B C54B 108.3(11)
C52 C53B H53C 110.0
C54B C53B H53C 110.0
C52 C53B H53D 110.0
C54B C53B H53D 110.0
H53C C53B H53D 108.4
C55 C54B C53B 117.2(13)
C55 C54B H54C 108.0
C53B C54B H54C 108.0
C55 C54B H54D 108.0
C53B C54B H54D 108.0
H54C C54B H54D 107.2
C54A C55 C50 118.0(12)
C50 C55 C54B 111.9(9)
C54A C55 H55A 107.8
C50 C55 H55A 107.8
C54A C55 H55B 107.8
C50 C55 H55B 107.8
H55A C55 H55B 107.1
C50 C55 H55C 109.2
C54B C55 H55C 109.2
C50 C55 H55D 109.2
C54B C55 H55D 109.2
H55C C55 H55D 107.9
Cl2 C58 Cl3 111.5(7)
Cl2 C58 Cl1 109.9(7)
Cl3 C58 Cl1 109.6(8)
Cl2 C58 H58 108.6
Cl3 C58 H58 108.6
Cl1 C58 H58 108.6

loop_
_geom_bond_atom_site_label_1
_geom_bond_atom_site_label_2
_geom_bond_distance
Cu1 N2 1.898(5)
Cu1 N3 1.900(5)
Cu1 N4 1.903(5)
Cu1 N1 1.911(5)
N1 C1 1.358(7)
N1 C4 1.372(7)
N2 C6 1.368(7)
N2 C9 1.399(7)
N3 C11 1.369(7)
N3 C14 1.383(7)
N4 C19 1.349(8)
N4 C16 1.373(7)
N5 C50 1.327(10)
N5 C2 1.349(8)
N6 C3 1.332(8)
N6 C51 1.337(9)
C1 C2 1.399(9)
C1 C19 1.419(9)
C2 C3 1.410(8)
C3 C4 1.442(8)
C4 C5 1.402(8)
C5 C6 1.440(8)
C5 C20 1.474(8)
C6 C7 1.418(8)
C7 C8 1.366(8)
C7 H7 0.9500
C8 C9 1.422(8)
C8 H8 0.9500
C9 C10 1.414(8)
C10 C11 1.428(8)
C10 C30 1.476(8)
C11 C12 1.405(8)
C12 C13 1.366(8)
C12 H12 0.9500
C13 C14 1.408(8)
C13 H13 0.9500
C14 C15 1.429(8)
C15 C16 1.383(9)
C15 C40 1.486(8)
C16 C17 1.450(9)
C17 C18 1.372(9)
C17 H17 0.9500
C18 C19 1.436(9)
C18 H18 0.9500
C20 C21 1.382(8)
C20 C25 1.402(8)
C21 C22 1.368(8)
C21 H21 0.9500
C22 C23 1.400(8)
C22 H22 0.9500
C23 C24 1.394(8)
C23 C26 1.520(8)
C24 C25 1.382(8)
C24 H24 0.9500
C25 H25 0.9500
C26 C28 1.524(9)
C26 C29 1.530(9)
C26 C27 1.538(9)
C27 H27A 0.9800
C27 H27B 0.9800
C27 H27C 0.9800
C28 H28A 0.9800
C28 H28B 0.9800
C28 H28C 0.9800
C29 H29A 0.9800
C29 H29B 0.9800
C29 H29C 0.9800
C30 C31 1.400(8)
C30 C35 1.402(9)
C31 C32 1.374(9)
C31 H31 0.9500
C32 C33 1.408(9)
C32 H32 0.9500
C33 C34 1.394(9)
C33 C36 1.523(9)
C34 C35 1.377(9)
C34 H34 0.9500
C35 H35 0.9500
C36 C39 1.523(11)
C36 C37 1.524(10)
C36 C38 1.558(11)
C37 H37A 0.9800
C37 H37B 0.9800
C37 H37C 0.9800
C38 H38A 0.9800
C38 H38B 0.9800
C38 H38C 0.9800
C39 H39A 0.9800
C39 H39B 0.9800
C39 H39C 0.9800
C40 C41 1.401(9)
C40 C45 1.404(9)
C41 C42 1.392(9)
C41 H41 0.9500
C42 C43 1.387(9)
C42 H42 0.9500
C43 C44 1.393(9)
C43 C46 1.535(8)
C44 C45 1.374(9)
C44 H44 0.9500
C45 H45 0.9500
C46 C47 1.517(9)
C46 C49 1.524(10)
C46 C48 1.532(9)
C47 H47A 0.9800
C47 H47B 0.9800
C47 H47C 0.9800
C48 H48A 0.9800
C48 H48B 0.9800
C48 H48C 0.9800
C49 H49A 0.9800
C49 H49B 0.9800
C49 H49C 0.9800
C50 C51 1.426(10)
C50 C55 1.498(10)
C51 C52 1.503(10)
C52 C53B 1.501(12)
C52 C53A 1.507(15)
C52 H51A 0.9900
C52 H51B 0.9900
C52 H51C 0.9900
C52 H51D 0.9900
C53A C54A 1.524(19)
C53A H53A 0.9900
C53A H53B 0.9900
C54A C55 1.468(15)
C54A H54A 0.9900
C54A H54B 0.9900
C53B C54B 1.521(16)
C53B H53C 0.9900
C53B H53D 0.9900
C54B C55 1.503(13)
C54B H54C 0.9900
C54B H54D 0.9900
C55 H55A 0.9900
C55 H55B 0.9900
C55 H55C 0.9900
C55 H55D 0.9900
C58 Cl2 1.719(13)
C58 Cl3 1.729(14)
C58 Cl1 1.806(14)
C58 H58 1.0000

loop_
_geom_torsion_atom_site_label_1
_geom_torsion_atom_site_label_2
_geom_torsion_atom_site_label_3
_geom_torsion_atom_site_label_4
_geom_torsion
N2 Cu1 N1 C1 -168.1(4)
N3 Cu1 N1 C1 62.1(10)
N4 Cu1 N1 C1 3.1(4)
N2 Cu1 N1 C4 -11.7(5)
N3 Cu1 N1 C4 -141.5(8)
N4 Cu1 N1 C4 159.5(5)
N3 Cu1 N2 C6 162.2(5)
N4 Cu1 N2 C6 -60.3(12)
N1 Cu1 N2 C6 -7.3(5)
N3 Cu1 N2 C9 13.1(4)
N4 Cu1 N2 C9 150.6(10)
N1 Cu1 N2 C9 -156.4(4)
N2 Cu1 N3 C11 5.7(5)
N4 Cu1 N3 C11 -167.0(4)
N1 Cu1 N3 C11 134.9(8)
N2 Cu1 N3 C14 163.7(4)
N4 Cu1 N3 C14 -9.0(5)
N1 Cu1 N3 C14 -67.2(10)
N2 Cu1 N4 C19 59.5(12)
N3 Cu1 N4 C19 -162.5(5)
N1 Cu1 N4 C19 5.9(4)
N2 Cu1 N4 C16 -145.8(9)
N3 Cu1 N4 C16 -7.8(5)
N1 Cu1 N4 C16 160.6(6)
C4 N1 C1 C2 5.9(7)
Cu1 N1 C1 C2 167.2(4)
C4 N1 C1 C19 -172.3(5)
Cu1 N1 C1 C19 -11.0(7)
C50 N5 C2 C1 -177.5(7)
C50 N5 C2 C3 -2.9(10)
N1 C1 C2 N5 171.3(7)
C19 C1 C2 N5 -11.1(13)
N1 C1 C2 C3 -3.9(7)
C19 C1 C2 C3 173.7(7)
C51 N6 C3 C2 -4.3(9)
C51 N6 C3 C4 176.1(6)
N5 C2 C3 N6 5.3(10)
C1 C2 C3 N6 -179.1(6)
N5 C2 C3 C4 -175.0(6)
C1 C2 C3 C4 0.6(7)
C1 N1 C4 C5 175.5(5)
Cu1 N1 C4 C5 18.5(8)
C1 N1 C4 C3 -5.5(6)
Cu1 N1 C4 C3 -162.5(4)
N6 C3 C4 N1 -177.5(6)
C2 C3 C4 N1 2.9(6)
N6 C3 C4 C5 1.3(11)
C2 C3 C4 C5 -178.3(6)
N1 C4 C5 C6 -4.9(8)
C3 C4 C5 C6 176.5(6)
N1 C4 C5 C20 175.0(5)
C3 C4 C5 C20 -3.7(10)
C9 N2 C6 C7 -2.5(6)
Cu1 N2 C6 C7 -155.6(4)
C9 N2 C6 C5 173.5(5)
Cu1 N2 C6 C5 20.4(8)
C4 C5 C6 N2 -14.6(9)
C20 C5 C6 N2 165.5(5)
C4 C5 C6 C7 160.9(6)
C20 C5 C6 C7 -19.0(8)
N2 C6 C7 C8 2.0(7)
C5 C6 C7 C8 -174.1(5)
C6 C7 C8 C9 -0.7(6)
C6 N2 C9 C10 -175.8(5)
Cu1 N2 C9 C10 -21.4(7)
C6 N2 C9 C8 2.1(6)
Cu1 N2 C9 C8 156.4(4)
C7 C8 C9 N2 -0.9(6)
C7 C8 C9 C10 176.9(6)
N2 C9 C10 C11 8.9(9)
C8 C9 C10 C11 -168.6(6)
N2 C9 C10 C30 -172.6(5)
C8 C9 C10 C30 9.8(9)
C14 N3 C11 C12 -1.4(6)
Cu1 N3 C11 C12 160.3(4)
C14 N3 C11 C10 179.8(5)
Cu1 N3 C11 C10 -18.5(8)
C9 C10 C11 N3 12.8(9)
C30 C10 C11 N3 -165.7(5)
C9 C10 C11 C12 -165.8(6)
C30 C10 C11 C12 15.7(9)
N3 C11 C12 C13 1.9(7)
C10 C11 C12 C13 -179.3(6)
C11 C12 C13 C14 -1.6(7)
C11 N3 C14 C13 0.4(6)
Cu1 N3 C14 C13 -160.6(4)
C11 N3 C14 C15 179.8(5)
Cu1 N3 C14 C15 18.8(8)
C12 C13 C14 N3 0.8(7)
C12 C13 C14 C15 -178.6(6)
N3 C14 C15 C16 -10.9(9)
C13 C14 C15 C16 168.4(6)
N3 C14 C15 C40 167.2(5)
C13 C14 C15 C40 -13.6(9)
C19 N4 C16 C15 171.5(6)
Cu1 N4 C16 C15 15.8(9)
C19 N4 C16 C17 -2.7(7)
Cu1 N4 C16 C17 -158.3(5)
C14 C15 C16 N4 -6.2(9)
C40 C15 C16 N4 175.7(5)
C14 C15 C16 C17 166.3(6)
C40 C15 C16 C17 -11.8(10)
N4 C16 C17 C18 0.7(7)
C15 C16 C17 C18 -172.5(6)
C16 C17 C18 C19 1.3(8)
C16 N4 C19 C1 -173.5(5)
Cu1 N4 C19 C1 -13.3(7)
C16 N4 C19 C18 3.5(7)
Cu1 N4 C19 C18 163.7(4)
N1 C1 C19 N4 15.8(8)
C2 C1 C19 N4 -161.7(7)
N1 C1 C19 C18 -160.0(8)
C2 C1 C19 C18 22.5(15)
C17 C18 C19 N4 -3.0(8)
C17 C18 C19 C1 172.9(8)
C4 C5 C20 C21 -45.5(8)
C6 C5 C20 C21 134.4(6)
C4 C5 C20 C25 132.9(6)
C6 C5 C20 C25 -47.2(8)
C25 C20 C21 C22 -2.5(9)
C5 C20 C21 C22 176.0(6)
C20 C21 C22 C23 -0.8(10)
C21 C22 C23 C24 3.9(9)
C21 C22 C23 C26 -179.5(6)
C22 C23 C24 C25 -3.8(9)
C26 C23 C24 C25 179.5(6)
C23 C24 C25 C20 0.6(9)
C21 C20 C25 C24 2.6(9)
C5 C20 C25 C24 -175.9(6)
C24 C23 C26 C28 70.3(7)
C22 C23 C26 C28 -106.1(7)
C24 C23 C26 C29 -50.5(8)
C22 C23 C26 C29 133.1(6)
C24 C23 C26 C27 -170.3(6)
C22 C23 C26 C27 13.2(8)
C9 C10 C30 C31 48.7(8)
C11 C10 C30 C31 -132.8(6)
C9 C10 C30 C35 -131.8(6)
C11 C10 C30 C35 46.7(8)
C35 C30 C31 C32 -1.9(9)
C10 C30 C31 C32 177.7(6)
C30 C31 C32 C33 -0.1(10)
C31 C32 C33 C34 2.0(9)
C31 C32 C33 C36 -178.2(6)
C32 C33 C34 C35 -1.9(9)
C36 C33 C34 C35 178.3(6)
C33 C34 C35 C30 0.0(9)
C31 C30 C35 C34 1.9(8)
C10 C30 C35 C34 -177.6(5)
C34 C33 C36 C39 -122.2(8)
C32 C33 C36 C39 58.0(9)
C34 C33 C36 C37 118.1(7)
C32 C33 C36 C37 -61.7(9)
C34 C33 C36 C38 -0.1(9)
C32 C33 C36 C38 -179.9(6)
C16 C15 C40 C41 129.3(6)
C14 C15 C40 C41 -48.9(8)
C16 C15 C40 C45 -46.4(8)
C14 C15 C40 C45 135.4(6)
C45 C40 C41 C42 1.2(9)
C15 C40 C41 C42 -174.6(6)
C40 C41 C42 C43 0.7(10)
C41 C42 C43 C44 -1.7(9)
C41 C42 C43 C46 174.5(6)
C42 C43 C44 C45 1.0(9)
C46 C43 C44 C45 -175.1(6)
C43 C44 C45 C40 0.8(10)
C41 C40 C45 C44 -1.9(9)
C15 C40 C45 C44 173.9(6)
C42 C43 C46 C47 58.3(8)
C44 C43 C46 C47 -125.8(7)
C42 C43 C46 C49 179.0(6)
C44 C43 C46 C49 -5.0(9)
C42 C43 C46 C48 -60.9(8)
C44 C43 C46 C48 115.0(7)
C2 N5 C50 C51 0.1(11)
C2 N5 C50 C55 177.7(7)
C3 N6 C51 C50 1.6(10)
C3 N6 C51 C52 -175.8(6)
N5 C50 C51 N6 0.5(12)
C55 C50 C51 N6 -176.9(8)
N5 C50 C51 C52 177.8(7)
C55 C50 C51 C52 0.4(12)
N6 C51 C52 C53B -172.9(10)
C50 C51 C52 C53B 9.6(13)
N6 C51 C52 C53A 163.1(10)
C50 C51 C52 C53A -14.4(13)
C53B C52 C53A C54A -70(3)
C51 C52 C53A C54A 49(2)
C52 C53A C54A C55 -64(3)
C51 C52 C53B C54B -34.7(18)
C53A C52 C53B C54B 36(3)
C52 C53B C54B C55 55(2)
C53A C54A C55 C50 45(2)
C53A C54A C55 C54B -42.5(15)
N5 C50 C55 C54A 164.4(15)
C51 C50 C55 C54A -18.1(18)
N5 C50 C55 C54B -160.5(10)
C51 C50 C55 C54B 17.1(14)
C53B C54B C55 C54A 62(2)
C53B C54B C55 C50 -46.5(18)

loop_
_platon_squeeze_void_nr
_platon_squeeze_void_average_x
_platon_squeeze_void_average_y
_platon_squeeze_void_average_z
_platon_squeeze_void_volume
_platon_squeeze_void_count_electrons
_platon_squeeze_void_content
1 0.000 0.000 -0.008 295 110 ' '
2 1.000 0.500 0.008 295 110 ' '
